data_1526299
loop_
_publ_author_name
'Healey, A.M.'
'Weller, M.T.'
'Johnson, G.M.'

_publ_section_title
;
 The synthesis and characterisation of JBW-type zeolites. Part A:
 sodium/potassium aluminosilicate, Na2 K (Al3 Si3 O12) * 0.5(H2 O)
;
_journal_name_full 'Microporous and Mesoporous Materials'
_journal_page_first 153
_journal_page_last 163
_journal_volume 37
_journal_year 2000
_chemical_formula_sum 'Al3 D1.18 K Na2 O12.59 Si3'
_chemical_name_systematic 'Na2 K (Al3 Si3 O12) (D2 O)0.59'
_space_group_IT_number 33
_symmetry_space_group_name_Hall 'P 2c -2n'
_symmetry_space_group_name_H-M 'P n a 21'
_cell_angle_alpha 90
_cell_angle_beta 90
_cell_angle_gamma 90
_cell_formula_units_Z 4
_cell_length_a 16.29059
_cell_length_b 15.0494
_cell_length_c 5.17904
_cell_volume 1269.712
_citation_journal_id_ASTM MIMMFJ
_cod_data_source_file Healey_MIMMFJ_2000_237.cif
_cod_data_source_block D1.18Al3K1Na2O12.59Si3
_cod_original_formula_sum 'D1.18 Al3 K1 Na2 O12.59 Si3'
_cod_database_code 1526299

loop_
_symmetry_equiv_pos_as_xyz
x,y,z
-x,-y,z+1/2
-x+1/2,y+1/2,z+1/2
x+1/2,-y+1/2,z

loop_
_atom_site_label
_atom_site_type_symbol
_atom_site_fract_x
_atom_site_fract_y
_atom_site_fract_z
_atom_site_occupancy
_atom_site_U_iso_or_equiv
Al2 Al+3 0.4503 0.3917 0.7318 1 0.0
Na2 Na+1 0.4206 0.2504 0.2937 1 0.0
D1 D+1 0.1977 0.4518 0.005 0.59 0.0
Al1 Al+3 0.2036 0.2496 0.25 1 0.0
Si3 Si+4 0.0578 0.3925 0.2302 1 0.0
O5 O-2 0.3612 0.3373 0.6606 1 0.0
O6 O-2 0.361 0.1607 0.6695 1 0.0
O7 O-2 0.0269 0.134 0.5299 1 0.0
O13 O-2 0.2351 0.5014 0.0084 0.59 0.0
K1 K+1 0.2736 0.5296 0.573 0.5 0.0
K2 K+1 0.2698 0.5165 0.4704 0.5 0.0
Si1 Si+4 0.3083 0.2505 0.7423 1 0.0
O2 O-2 0.2896 0.2568 0.051 1 0.0
O10 O-2 0.484 0.1405 0.0358 1 0.0
Na1 Na+1 0.0916 0.2542 0.7672 1 0.0
D2 D+1 0.205 0.5543 0.054 0.59 0.0
Si2 Si+4 0.057 0.1088 0.244 1 0.0
O11 O-2 0.0666 0.0081 0.2023 1 0.0
O8 O-2 0.0295 0.3572 0.5186 1 0.0
O4 O-2 0.142 0.3369 0.1539 1 0.0
O1 O-2 0.2217 0.247 0.5838 1 0.0
Al3 Al+3 0.4534 0.1067 0.7286 1 0.0
O9 O-2 0.4913 0.3585 0.0225 1 0.0
O12 O-2 0.0779 0.4956 0.2366 1 0.0
O3 O-2 0.1456 0.1557 0.1646 1 0.0
